data_4000470
_journal_name_full 'Chemistry of Materials'
_journal_paper_doi 10.1021/cm049155m
_journal_year 2004
_chemical_formula_sum 'Ba2 Sn Te5'
_chemical_formula_weight 1031.37
_space_group_IT_number 14
_symmetry_cell_setting monoclinic
_symmetry_space_group_name_Hall '-P 2ybc'
_symmetry_space_group_name_H-M 'P 1 21/c 1'
_atom_sites_solution_hydrogens geom
_atom_sites_solution_primary direct
_atom_sites_solution_secondary difmap
_cell_angle_alpha 90.00
_cell_angle_beta 91.5850(10)
_cell_angle_gamma 90.00
_cell_formula_units_Z 12
_cell_length_a 9.6791(5)
_cell_length_b 13.1696(7)
_cell_length_c 27.5957(15)
_cell_measurement_reflns_used ?
_cell_measurement_temperature 293(2)
_cell_measurement_theta_max ?
_cell_measurement_theta_min ?
_cell_volume 3516.3(3)
_diffrn_ambient_temperature 293(2)
_diffrn_detector_area_resol_mean ?
_diffrn_measurement_device_type ?
_diffrn_measurement_method ?
_diffrn_radiation_monochromator graphite
_diffrn_radiation_source 'fine-focus sealed tube'
_diffrn_radiation_type MoK\a
_diffrn_radiation_wavelength 0.71073
_diffrn_reflns_av_R_equivalents 0.0518
_diffrn_reflns_av_sigmaI/netI 0.0671
_diffrn_reflns_limit_h_max 13
_diffrn_reflns_limit_h_min -13
_diffrn_reflns_limit_k_max 18
_diffrn_reflns_limit_k_min -18
_diffrn_reflns_limit_l_max 36
_diffrn_reflns_limit_l_min -38
_diffrn_reflns_number 28824
_diffrn_reflns_theta_max 30.00
_diffrn_reflns_theta_min 1.71
_diffrn_standards_decay_% ?
_diffrn_standards_interval_count ?
_diffrn_standards_interval_time ?
_diffrn_standards_number ?
_exptl_absorpt_coefficient_mu 20.889
_exptl_absorpt_correction_T_max 1.00
_exptl_absorpt_correction_T_min 0.79
_exptl_absorpt_correction_type empirical
_exptl_absorpt_process_details sadabs
_exptl_crystal_colour black
_exptl_crystal_density_diffrn 5.845
_exptl_crystal_density_meas ?
_exptl_crystal_density_method 'not measured'
_exptl_crystal_description block
_exptl_crystal_F_000 5064
_exptl_crystal_size_max 0.04
_exptl_crystal_size_mid 0.03
_exptl_crystal_size_min 0.02
_refine_ls_extinction_coef 0.000112(5)
_refine_ls_extinction_expression Fc^*^=kFc[1+0.001xFc^2^\l^3^/sin(2\q)]^-1/4^
_refine_ls_extinction_method SHELXL
_refine_ls_goodness_of_fit_ref 1.077
_refine_ls_hydrogen_treatment mixed
_refine_ls_matrix_type full
_refine_ls_number_parameters 218
_refine_ls_number_reflns 10248
_refine_ls_number_restraints 0
_refine_ls_restrained_S_all 1.077
_refine_ls_R_factor_all 0.0823
_refine_ls_R_factor_gt 0.0578
_refine_ls_shift/su_max 0.001
_refine_ls_shift/su_mean 0.000
_refine_ls_structure_factor_coef Fsqd
_refine_ls_weighting_details 'calc w=1/[\s^2^(Fo^2^)+(0.0185P)^2^+0.0000P] where P=(Fo^2^+2Fc^2^)/3'
_refine_ls_weighting_scheme calc
_refine_ls_wR_factor_gt 0.0880
_refine_ls_wR_factor_ref 0.0958
_reflns_number_gt 7667
_reflns_number_total 10248
_reflns_threshold_expression >2sigma(I)
_cod_original_sg_symbol_H-M 'P 21/c'
_cod_database_code 4000470

loop_
_symmetry_equiv_pos_as_xyz
'x, y, z'
'-x, y+1/2, -z+1/2'
'-x, -y, -z'
'x, -y-1/2, z-1/2'

loop_
_atom_site_label
_atom_site_type_symbol
_atom_site_fract_x
_atom_site_fract_y
_atom_site_fract_z
_atom_site_U_iso_or_equiv
_atom_site_adp_type
_atom_site_occupancy
_atom_site_symmetry_multiplicity
_atom_site_calc_flag
_atom_site_refinement_flags
_atom_site_disorder_assembly
_atom_site_disorder_group
Ba1 Ba 0.00133(7) 0.19191(5) 0.46323(3) 0.01572(15) Uani 1 1 d . . .
Ba2 Ba 0.49347(7) 0.18288(5) 0.46411(3) 0.01505(15) Uani 1 1 d . . .
Ba3 Ba 0.99521(8) 0.17597(5) 0.12860(3) 0.01602(15) Uani 1 1 d . . .
Ba4 Ba 0.50011(7) 0.03983(5) 0.30062(3) 0.01472(15) Uani 1 1 d . . .
Ba5 Ba 0.99851(7) 0.04143(5) 0.29863(3) 0.01534(15) Uani 1 1 d . . .
Ba6 Ba 0.50287(7) 0.18107(5) 0.13027(3) 0.01568(15) Uani 1 1 d . . .
Te1 Te 0.74266(8) 0.18634(6) 0.37081(3) 0.01600(17) Uani 1 1 d . . .
Te2 Te 0.74530(8) 0.17900(6) 0.03134(3) 0.01687(17) Uani 1 1 d . . .
Te3 Te 0.47870(9) 0.20345(6) 0.75755(3) 0.01804(18) Uani 1 1 d . . .
Te4 Te 0.25542(8) 0.04672(6) 0.19978(3) 0.01725(17) Uani 1 1 d . . .
Te5 Te 0.75363(8) 0.05450(6) 0.20515(3) 0.01615(17) Uani 1 1 d . . .
Te6 Te 0.48398(8) 0.07265(6) 0.91204(3) 0.01717(17) Uani 1 1 d . . .
Te7 Te 0.25318(8) 0.17499(6) 0.03549(3) 0.01659(17) Uani 1 1 d . . .
Te8 Te 0.24180(8) 0.13534(6) 0.65628(3) 0.01749(17) Uani 1 1 d . . .
Te9 Te 0.75655(9) 0.00239(6) 0.49916(3) 0.01912(17) Uani 1 1 d . . .
Te10 Te 0.02309(10) 0.07474(6) 0.90657(3) 0.0260(2) Uani 1 1 d . . .
Te11 Te 0.24464(8) 0.17244(6) 0.36756(3) 0.01604(17) Uani 1 1 d . . .
Te12 Te 0.74928(8) 0.13291(6) 0.65682(3) 0.01646(17) Uani 1 1 d . . .
Te13 Te 0.96959(9) 0.20745(6) 0.74886(3) 0.01926(18) Uani 1 1 d . . .
Te14 Te 0.06216(8) 0.06911(6) 0.58124(3) 0.01637(17) Uani 1 1 d . . .
Te15 Te 0.56380(8) 0.06975(6) 0.58115(3) 0.01600(17) Uani 1 1 d . . .
Sn1 Sn 0.74012(9) 0.16336(6) 0.80126(3) 0.01781(19) Uani 1 1 d . . .
Sn2 Sn 0.24501(9) 0.02843(6) 0.96510(3) 0.01769(18) Uani 1 1 d . . .
Sn3 Sn 0.29566(13) 0.13262(7) 0.83697(4) 0.0377(3) Uani 1 1 d . . .

loop_
_atom_site_aniso_label
_atom_site_aniso_U_11
_atom_site_aniso_U_22
_atom_site_aniso_U_33
_atom_site_aniso_U_23
_atom_site_aniso_U_13
_atom_site_aniso_U_12
Ba1 0.0145(4) 0.0166(3) 0.0161(4) 0.0005(3) 0.0008(3) -0.0013(3)
Ba2 0.0155(4) 0.0147(3) 0.0149(4) 0.0005(3) -0.0007(3) 0.0000(3)
Ba3 0.0150(4) 0.0164(3) 0.0167(4) 0.0006(3) 0.0002(3) -0.0020(3)
Ba4 0.0147(3) 0.0141(3) 0.0154(4) -0.0003(3) 0.0010(3) 0.0004(3)
Ba5 0.0148(4) 0.0147(3) 0.0164(4) 0.0000(3) -0.0013(3) -0.0006(3)
Ba6 0.0140(4) 0.0148(3) 0.0182(4) 0.0013(3) -0.0007(3) -0.0002(3)
Te1 0.0165(4) 0.0175(4) 0.0140(4) 0.0027(3) -0.0004(3) -0.0007(3)
Te2 0.0176(4) 0.0145(4) 0.0185(4) 0.0025(3) -0.0010(3) 0.0011(3)
Te3 0.0245(4) 0.0159(4) 0.0137(4) -0.0007(3) -0.0007(3) -0.0005(3)
Te4 0.0177(4) 0.0152(4) 0.0188(4) 0.0024(3) -0.0004(3) -0.0004(3)
Te5 0.0166(4) 0.0173(4) 0.0145(4) -0.0002(3) -0.0007(3) -0.0021(3)
Te6 0.0168(4) 0.0155(4) 0.0193(4) -0.0024(3) 0.0014(3) -0.0007(3)
Te7 0.0166(4) 0.0193(4) 0.0138(4) -0.0024(3) -0.0004(3) 0.0007(3)
Te8 0.0157(4) 0.0160(4) 0.0208(4) 0.0022(3) 0.0012(3) -0.0001(3)
Te9 0.0186(4) 0.0153(4) 0.0232(4) 0.0046(3) -0.0055(3) -0.0027(3)
Te10 0.0288(5) 0.0167(4) 0.0319(5) -0.0061(4) -0.0106(4) 0.0035(4)
Te11 0.0160(4) 0.0152(4) 0.0169(4) -0.0013(3) 0.0011(3) -0.0023(3)
Te12 0.0173(4) 0.0147(4) 0.0176(4) 0.0029(3) 0.0030(3) 0.0019(3)
Te13 0.0239(4) 0.0160(4) 0.0181(4) -0.0012(3) 0.0040(4) -0.0033(3)
Te14 0.0207(4) 0.0142(4) 0.0143(4) 0.0007(3) 0.0033(3) 0.0013(3)
Te15 0.0215(4) 0.0134(4) 0.0132(4) -0.0008(3) 0.0021(3) 0.0004(3)
Sn1 0.0221(5) 0.0137(4) 0.0178(4) -0.0031(3) 0.0038(4) -0.0029(3)
Sn2 0.0199(4) 0.0136(4) 0.0196(4) -0.0023(3) 0.0013(4) 0.0000(3)
Sn3 0.0704(8) 0.0144(4) 0.0271(6) -0.0051(4) -0.0192(6) 0.0076(5)
